data_4084177
loop_
_publ_author_name
'Do, Dinh Cao Huan'
'Muthaiah, Senthilkumar'
'Ganguly, Rakesh'
'Vidovi\'c, Dragoslav'

_publ_section_title
;
 Synthesis of N-Heterocyclic Carbene Stabilized Catecholatoborenium
 Cations by Ligand Substitution
;
_journal_issue 16
_journal_name_full Organometallics
_journal_page_first 4165
_journal_paper_doi 10.1021/om500434r
_journal_volume 33
_journal_year 2014
_chemical_formula_sum 'C41 H36 B2 Cl8 N2 O2'
_chemical_formula_weight 893.94
_space_group_crystal_system monoclinic
_space_group_IT_number 14
_space_group_name_Hall '-P 2yn'
_space_group_name_H-M_alt 'P 1 21/n 1'
_symmetry_space_group_name_Hall '-P 2yn'
_symmetry_space_group_name_H-M 'P 1 21/n 1'
_atom_sites_solution_hydrogens geom
_audit_creation_method 'APEX2 v2013.10-0'
_cell_angle_alpha 90
_cell_angle_beta 95.265(2)
_cell_angle_gamma 90
_cell_formula_units_Z 4
_cell_length_a 13.8723(7)
_cell_length_b 19.0514(10)
_cell_length_c 16.0330(10)
_cell_measurement_reflns_used 9875
_cell_measurement_temperature 103.(2)
_cell_measurement_theta_max 25.8260
_cell_measurement_theta_min 2.2998
_cell_volume 4219.4(4)
_computing_cell_refinement 'SAINT V8.34A (Bruker AXS Inc., 2013)'
_computing_data_collection 'Bruker APEX2'
_computing_data_reduction 'SAINT V8.34A (Bruker AXS Inc., 2013)'
_computing_molecular_graphics 'Bruker SHELXTL'
_computing_publication_material 'Bruker SHELXTL'
_computing_structure_refinement 'SHELXL-2013 (Sheldrick, 2013)'
_computing_structure_solution 'SHELXS-97 (Sheldrick 2008)'
_diffrn_ambient_temperature 103.(2)
_diffrn_detector_area_resol_mean 8.3333
_diffrn_measured_fraction_theta_full 0.992
_diffrn_measured_fraction_theta_max 0.992
_diffrn_measurement_device_type 'Bruker APEX-II CCD'
_diffrn_measurement_method '\f and \w scans'
_diffrn_radiation_monochromator graphite
_diffrn_radiation_type MoK\a
_diffrn_radiation_wavelength 0.71073
_diffrn_reflns_av_R_equivalents 0.0694
_diffrn_reflns_av_sigmaI/netI 0.0555
_diffrn_reflns_limit_h_max 15
_diffrn_reflns_limit_h_min -19
_diffrn_reflns_limit_k_max 26
_diffrn_reflns_limit_k_min -26
_diffrn_reflns_limit_l_max 22
_diffrn_reflns_limit_l_min -22
_diffrn_reflns_number 83070
_diffrn_reflns_theta_full 29.71
_diffrn_reflns_theta_max 29.71
_diffrn_reflns_theta_min 1.66
_exptl_absorpt_coefficient_mu 0.572
_exptl_absorpt_correction_T_max 0.89
_exptl_absorpt_correction_T_min 0.79
_exptl_absorpt_correction_type multi-scan
_exptl_absorpt_process_details 'SADABS V2012/1 (Bruker AXS Inc.)'
_exptl_crystal_colour colourless
_exptl_crystal_density_diffrn 1.407
_exptl_crystal_density_method 'not measured'
_exptl_crystal_description block
_exptl_crystal_F_000 1832
_exptl_crystal_size_max 0.400
_exptl_crystal_size_mid 0.400
_exptl_crystal_size_min 0.200
_refine_diff_density_max 0.743
_refine_diff_density_min -0.533
_refine_ls_extinction_method none
_refine_ls_goodness_of_fit_ref 0.849
_refine_ls_hydrogen_treatment constr
_refine_ls_matrix_type full
_refine_ls_number_parameters 502
_refine_ls_number_reflns 11893
_refine_ls_number_restraints 0
_refine_ls_restrained_S_all 0.849
_refine_ls_R_factor_all 0.0951
_refine_ls_R_factor_gt 0.0518
_refine_ls_shift/su_max 0.001
_refine_ls_shift/su_mean 0.000
_refine_ls_structure_factor_coef Fsqd
_refine_ls_weighting_details 'w=1/[\s^2^(Fo^2^)+(0.1160P)^2^+8.1034P] where P=(Fo^2^+2Fc^2^)/3'
_refine_ls_weighting_scheme calc
_refine_ls_wR_factor_gt 0.1374
_refine_ls_wR_factor_ref 0.1829
_reflns_number_gt 7906
_reflns_number_total 11893
_reflns_threshold_expression 'I > 2\s(I)'
_cod_data_source_file om500434r_si_001.cif
_cod_data_source_block dv201
_cod_depositor_comments 'Adding full bibliography for 4084175--4084177.cif.'
_cod_database_code 4084177

loop_
_space_group_symop_operation_xyz
'x, y, z'
'-x+1/2, y+1/2, -z+1/2'
'-x, -y, -z'
'x-1/2, -y-1/2, z-1/2'

loop_
_atom_site_type_symbol
_atom_site_label
_atom_site_fract_x
_atom_site_fract_y
_atom_site_fract_z
_atom_site_U_iso_or_equiv
_atom_site_adp_type
_atom_site_calc_flag
_atom_site_refinement_flags_adp
_atom_site_refinement_flags_posn
_atom_site_occupancy
B B1 0.8192(2) 0.83229(18) 0.9162(2) 0.0234(7) Uani d . . 1
B B2 0.7465(2) 0.95065(16) 0.30093(18) 0.0164(6) Uani d . . 1
C C1 0.9068(2) 0.79825(15) 0.87606(18) 0.0214(6) Uani d . . 1
C C2 1.0064(2) 0.76323(18) 0.7848(2) 0.0287(7) Uani d . . 1
H H2 1.036 0.7573 0.7341 0.034 Uiso calc U R 1
C C3 1.0352(2) 0.73297(17) 0.85917(19) 0.0265(6) Uani d . . 1
H H3 1.0885 0.7019 0.8703 0.032 Uiso calc U R 1
C C4 0.8708(2) 0.84087(17) 0.72305(19) 0.0274(6) Uani d . . 1
C C5 0.9438(3) 0.8824(2) 0.6757(2) 0.0423(9) Uani d . . 1
H H5A 0.9805 0.9144 0.7145 0.064 Uiso calc U R 1
H H5B 0.9089 0.9096 0.6306 0.064 Uiso calc U R 1
H H5C 0.9883 0.8497 0.6518 0.064 Uiso calc U R 1
C C6 0.8196(4) 0.7856(2) 0.6685(3) 0.0569(12) Uani d . . 1
H H6A 0.867 0.7518 0.651 0.085 Uiso calc U R 1
H H6B 0.7859 0.8077 0.619 0.085 Uiso calc U R 1
H H6C 0.7725 0.7611 0.7001 0.085 Uiso calc U R 1
C C7 0.7983(3) 0.8928(2) 0.7532(2) 0.0390(8) Uani d . . 1
H H7A 0.7482 0.8672 0.7801 0.058 Uiso calc U R 1
H H7B 0.7682 0.9193 0.7054 0.058 Uiso calc U R 1
H H7C 0.8317 0.9252 0.7936 0.058 Uiso calc U R 1
C C8 0.9771(2) 0.73005(15) 1.00535(18) 0.0214(5) Uani d . . 1
C C9 0.9172(3) 0.66310(17) 1.0057(2) 0.0331(7) Uani d . . 1
H H9A 0.85 0.6734 0.985 0.05 Uiso calc U R 1
H H9B 0.9192 0.6448 1.063 0.05 Uiso calc U R 1
H H9C 0.9438 0.628 0.9695 0.05 Uiso calc U R 1
C C10 0.9375(2) 0.78606(16) 1.06092(19) 0.0265(6) Uani d . . 1
H H10A 0.9671 0.8314 1.05 0.04 Uiso calc U R 1
H H10B 0.9528 0.7733 1.1199 0.04 Uiso calc U R 1
H H10C 0.8671 0.7894 1.0486 0.04 Uiso calc U R 1
C C11 1.0831(2) 0.71556(18) 1.0364(2) 0.0305(7) Uani d . . 1
H H11A 1.1089 0.6789 1.0018 0.046 Uiso calc U R 1
H H11B 1.0871 0.7 1.0948 0.046 Uiso calc U R 1
H H11C 1.1211 0.7586 1.0323 0.046 Uiso calc U R 1
C C12 0.7271(2) 0.90653(16) 0.97466(18) 0.0229(6) Uani d . . 1
C C13 0.6785(2) 0.84337(16) 0.96435(19) 0.0245(6) Uani d . . 1
C C14 0.5868(2) 0.83348(19) 0.9885(2) 0.0318(7) Uani d . . 1
H H14 0.5531 0.7903 0.98 0.038 Uiso calc U R 1
C C15 0.5468(2) 0.8911(2) 1.0262(2) 0.0362(8) Uani d . . 1
H H15 0.4842 0.887 1.0453 0.043 Uiso calc U R 1
C C16 0.5963(2) 0.9546(2) 1.0364(2) 0.0333(7) Uani d . . 1
H H16 0.5666 0.9925 1.0629 0.04 Uiso calc U R 1
C C17 0.6872(2) 0.96430(18) 1.00928(19) 0.0288(7) Uani d . . 1
H H17 0.7199 1.0081 1.0143 0.035 Uiso calc U R 1
C C18 0.75067(18) 0.86496(14) 0.30620(17) 0.0169(5) Uani d . . 1
C C19 0.7822(2) 0.82807(15) 0.37934(17) 0.0198(5) Uani d . . 1
H H19 0.7983 0.853 0.43 0.024 Uiso calc U R 1
C C20 0.7900(2) 0.75553(15) 0.37825(19) 0.0230(6) Uani d . . 1
C C21 0.7660(2) 0.71616(15) 0.30732(19) 0.0246(6) Uani d . . 1
H H21 0.7695 0.6664 0.3082 0.03 Uiso calc U R 1
C C22 0.7363(2) 0.75283(15) 0.23418(19) 0.0226(6) Uani d . . 1
C C23 0.72995(19) 0.82503(15) 0.23267(17) 0.0198(5) Uani d . . 1
H H23 0.7113 0.8483 0.1813 0.024 Uiso calc U R 1
C C24 0.63821(19) 0.97902(14) 0.26457(16) 0.0164(5) Uani d . . 1
C C25 0.61871(19) 1.05175(14) 0.26365(16) 0.0169(5) Uani d . . 1
H H25 0.6687 1.0837 0.2823 0.02 Uiso calc U R 1
C C26 0.5276(2) 1.07734(14) 0.23594(17) 0.0190(5) Uani d . . 1
C C27 0.4511(2) 1.03364(16) 0.20978(18) 0.0227(6) Uani d . . 1
H H27 0.3895 1.0516 0.1897 0.027 Uiso calc U R 1
C C28 0.4693(2) 0.96245(16) 0.21442(18) 0.0227(6) Uani d . . 1
C C29 0.5597(2) 0.93511(15) 0.24025(18) 0.0211(5) Uani d . . 1
H H29 0.5686 0.8857 0.2415 0.025 Uiso calc U R 1
C C30 0.83299(19) 0.97188(14) 0.24088(16) 0.0159(5) Uani d . . 1
C C31 0.8231(2) 1.02162(14) 0.17704(17) 0.0192(5) Uani d . . 1
H H31 0.7646 1.0475 0.1677 0.023 Uiso calc U R 1
C C32 0.8987(2) 1.03383(16) 0.12639(17) 0.0223(6) Uani d . . 1
C C33 0.9849(2) 0.99704(17) 0.13544(18) 0.0261(6) Uani d . . 1
H H33 1.0348 1.0049 0.0997 0.031 Uiso calc U R 1
C C34 0.9944(2) 0.94816(17) 0.19930(18) 0.0245(6) Uani d . . 1
C C35 0.92191(19) 0.93555(16) 0.25123(17) 0.0209(6) Uani d . . 1
H H35 0.9322 0.9018 0.2947 0.025 Uiso calc U R 1
C C36 0.7659(2) 0.98513(14) 0.39485(16) 0.0173(5) Uani d . . 1
C C37 0.6955(2) 0.97523(15) 0.45158(17) 0.0200(5) Uani d . . 1
H H37 0.6388 0.949 0.4347 0.024 Uiso calc U R 1
C C38 0.7074(2) 1.00295(15) 0.53139(17) 0.0213(6) Uani d . . 1
C C39 0.7867(2) 1.04357(16) 0.55898(17) 0.0250(6) Uani d . . 1
H H39 0.7937 1.063 0.6138 0.03 Uiso calc U R 1
C C40 0.8556(2) 1.05448(15) 0.50273(18) 0.0228(6) Uani d . . 1
C C41 0.8467(2) 1.02552(14) 0.42256(17) 0.0195(5) Uani d . . 1
H H41 0.8961 1.0333 0.3863 0.023 Uiso calc U R 1
Cl Cl1 0.83134(6) 0.71106(4) 0.47006(5) 0.03405(19) Uani d . . 1
Cl Cl2 0.70536(6) 0.70471(4) 0.14279(5) 0.02978(18) Uani d . . 1
Cl Cl3 0.50538(5) 1.16767(4) 0.23655(5) 0.02804(17) Uani d . . 1
Cl Cl4 0.37251(5) 0.90525(5) 0.18732(6) 0.0356(2) Uani d . . 1
Cl Cl5 0.88243(6) 1.09625(4) 0.04653(5) 0.03320(19) Uani d . . 1
Cl Cl6 1.10303(5) 0.90119(5) 0.21378(5) 0.0367(2) Uani d . . 1
Cl Cl7 0.61780(6) 0.98826(4) 0.59948(5) 0.03285(19) Uani d . . 1
Cl Cl8 0.95573(6) 1.10722(5) 0.53310(5) 0.0365(2) Uani d . . 1
N N1 0.92666(17) 0.80416(13) 0.79551(15) 0.0224(5) Uani d . . 1
N N2 0.97293(17) 0.75546(12) 0.91598(15) 0.0198(5) Uani d . . 1
O O1 0.81821(15) 0.90034(11) 0.94499(14) 0.0253(4) Uani d . . 1
O O2 0.73601(14) 0.79541(11) 0.92589(13) 0.0250(4) Uani d . . 1

loop_
_atom_site_aniso_label
_atom_site_aniso_U_11
_atom_site_aniso_U_22
_atom_site_aniso_U_33
_atom_site_aniso_U_12
_atom_site_aniso_U_13
_atom_site_aniso_U_23
B1 0.0167(14) 0.0293(17) 0.0245(16) 0.0028(12) 0.0035(12) -0.0003(13)
B2 0.0180(14) 0.0180(14) 0.0140(13) -0.0003(11) 0.0058(11) 0.0011(10)
C1 0.0164(13) 0.0251(14) 0.0230(14) 0.0003(10) 0.0027(10) -0.0019(11)
C2 0.0202(14) 0.0420(18) 0.0237(14) 0.0094(13) 0.0017(11) -0.0070(13)
C3 0.0187(14) 0.0357(17) 0.0253(15) 0.0064(12) 0.0024(11) -0.0062(13)
C4 0.0239(15) 0.0358(17) 0.0219(14) 0.0059(12) -0.0021(11) -0.0017(12)
C5 0.038(2) 0.056(2) 0.0348(19) 0.0120(17) 0.0101(15) 0.0091(17)
C6 0.061(3) 0.051(2) 0.052(3) 0.007(2) -0.034(2) -0.011(2)
C7 0.0340(18) 0.051(2) 0.0325(18) 0.0167(16) 0.0047(14) 0.0047(16)
C8 0.0198(13) 0.0228(13) 0.0218(13) -0.0041(11) 0.0030(10) 0.0009(11)
C9 0.0357(18) 0.0251(16) 0.0396(19) -0.0105(13) 0.0097(14) -0.0012(14)
C10 0.0310(16) 0.0252(15) 0.0233(14) -0.0023(12) 0.0024(12) 0.0007(12)
C11 0.0253(15) 0.0369(18) 0.0288(16) 0.0032(13) 0.0002(12) 0.0095(13)
C12 0.0193(13) 0.0314(15) 0.0182(13) 0.0037(11) 0.0033(10) 0.0008(11)
C13 0.0200(13) 0.0306(15) 0.0231(14) 0.0040(11) 0.0030(11) -0.0030(12)
C14 0.0204(14) 0.0445(19) 0.0311(17) -0.0035(13) 0.0052(12) -0.0061(14)
C15 0.0184(15) 0.058(2) 0.0334(17) 0.0014(14) 0.0074(13) -0.0131(16)
C16 0.0258(16) 0.048(2) 0.0263(16) 0.0097(14) 0.0032(12) -0.0130(14)
C17 0.0290(16) 0.0338(17) 0.0233(15) 0.0042(13) 0.0011(12) -0.0058(12)
C18 0.0141(12) 0.0176(12) 0.0198(12) 0.0014(9) 0.0055(9) 0.0012(10)
C19 0.0192(13) 0.0219(13) 0.0186(13) 0.0019(10) 0.0038(10) -0.0002(10)
C20 0.0199(14) 0.0241(14) 0.0258(14) 0.0071(11) 0.0066(11) 0.0077(11)
C21 0.0260(15) 0.0169(13) 0.0322(16) 0.0048(11) 0.0102(12) 0.0019(11)
C22 0.0212(14) 0.0208(13) 0.0272(15) 0.0009(11) 0.0102(11) -0.0049(11)
C23 0.0179(13) 0.0224(13) 0.0203(13) 0.0014(10) 0.0076(10) 0.0001(10)
C24 0.0162(12) 0.0195(13) 0.0146(12) 0.0008(10) 0.0066(9) 0.0010(9)
C25 0.0172(12) 0.0207(13) 0.0136(11) -0.0005(10) 0.0060(9) 0.0005(9)
C26 0.0220(13) 0.0204(13) 0.0157(12) 0.0059(10) 0.0070(10) 0.0009(10)
C27 0.0169(13) 0.0323(15) 0.0194(13) 0.0049(11) 0.0048(10) -0.0020(11)
C28 0.0154(12) 0.0305(15) 0.0230(14) -0.0030(11) 0.0067(10) -0.0072(11)
C29 0.0204(13) 0.0225(13) 0.0219(13) -0.0005(11) 0.0091(10) -0.0012(11)
C30 0.0168(12) 0.0193(12) 0.0122(11) -0.0019(10) 0.0037(9) -0.0035(9)
C31 0.0199(13) 0.0183(13) 0.0200(13) -0.0023(10) 0.0046(10) -0.0025(10)
C32 0.0259(14) 0.0261(14) 0.0157(12) -0.0079(11) 0.0061(11) -0.0009(11)
C33 0.0218(14) 0.0375(17) 0.0204(14) -0.0063(12) 0.0085(11) -0.0073(12)
C34 0.0169(13) 0.0354(16) 0.0214(14) 0.0023(11) 0.0024(11) -0.0093(12)
C35 0.0169(13) 0.0283(15) 0.0173(13) 0.0007(11) 0.0006(10) -0.0031(11)
C36 0.0207(13) 0.0170(12) 0.0146(12) 0.0045(10) 0.0035(10) 0.0026(9)
C37 0.0247(14) 0.0206(13) 0.0152(12) 0.0051(11) 0.0048(10) 0.0029(10)
C38 0.0291(15) 0.0214(13) 0.0146(12) 0.0116(11) 0.0083(11) 0.0049(10)
C39 0.0360(16) 0.0267(15) 0.0120(12) 0.0125(12) 0.0012(11) 0.0019(11)
C40 0.0272(15) 0.0227(14) 0.0176(13) 0.0043(11) -0.0026(11) -0.0027(11)
C41 0.0225(13) 0.0211(13) 0.0149(12) 0.0042(10) 0.0016(10) 0.0010(10)
Cl1 0.0353(4) 0.0331(4) 0.0337(4) 0.0120(3) 0.0026(3) 0.0126(3)
Cl2 0.0371(4) 0.0223(3) 0.0312(4) -0.0026(3) 0.0098(3) -0.0091(3)
Cl3 0.0301(4) 0.0237(3) 0.0307(4) 0.0099(3) 0.0044(3) -0.0005(3)
Cl4 0.0170(3) 0.0404(4) 0.0497(5) -0.0063(3) 0.0048(3) -0.0101(4)
Cl5 0.0410(4) 0.0322(4) 0.0284(4) -0.0072(3) 0.0143(3) 0.0080(3)
Cl6 0.0182(3) 0.0600(6) 0.0320(4) 0.0097(3) 0.0033(3) -0.0078(4)
Cl7 0.0439(5) 0.0364(4) 0.0212(3) 0.0106(3) 0.0184(3) 0.0058(3)
Cl8 0.0361(4) 0.0472(5) 0.0246(4) -0.0065(4) -0.0057(3) -0.0091(3)
N1 0.0164(11) 0.0299(13) 0.0208(12) 0.0023(9) 0.0010(9) -0.0030(10)
N2 0.0169(11) 0.0197(11) 0.0229(11) -0.0002(9) 0.0020(9) -0.0042(9)
O1 0.0195(10) 0.0289(11) 0.0284(11) 0.0012(8) 0.0067(8) -0.0018(9)
O2 0.0190(10) 0.0276(11) 0.0292(11) 0.0003(8) 0.0063(8) -0.0048(9)

loop_
_atom_type_symbol
_atom_type_description
_atom_type_scat_dispersion_real
_atom_type_scat_dispersion_imag
_atom_type_scat_source
C C 0.0033 0.0016 'International Tables Vol C Tables 4.2.6.8 and 6.1.1.4'
H H 0.0000 0.0000 'International Tables Vol C Tables 4.2.6.8 and 6.1.1.4'
B B 0.0013 0.0007 'International Tables Vol C Tables 4.2.6.8 and 6.1.1.4'
N N 0.0061 0.0033 'International Tables Vol C Tables 4.2.6.8 and 6.1.1.4'
O O 0.0106 0.0060 'International Tables Vol C Tables 4.2.6.8 and 6.1.1.4'
Cl Cl 0.1484 0.1585 'International Tables Vol C Tables 4.2.6.8 and 6.1.1.4'

loop_
_geom_angle_atom_site_label_1
_geom_angle_atom_site_label_2
_geom_angle_atom_site_label_3
_geom_angle
O2 B1 O1 114.2(3)
O2 B1 C1 121.8(3)
O1 B1 C1 124.0(3)
C18 B2 C36 110.5(2)
C18 B2 C24 111.8(2)
C36 B2 C24 105.0(2)
C18 B2 C30 104.5(2)
C36 B2 C30 111.7(2)
C24 B2 C30 113.5(2)
N2 C1 N1 108.4(2)
N2 C1 B1 125.2(3)
N1 C1 B1 126.4(3)
C3 C2 N1 107.9(3)
C3 C2 H2 126.0
N1 C2 H2 126.0
C2 C3 N2 107.3(3)
C2 C3 H3 126.3
N2 C3 H3 126.3
C6 C4 N1 107.7(3)
C6 C4 C7 110.4(3)
N1 C4 C7 111.4(3)
C6 C4 C5 111.7(3)
N1 C4 C5 107.7(3)
C7 C4 C5 107.9(3)
C4 C5 H5A 109.5
C4 C5 H5B 109.5
H5A C5 H5B 109.5
C4 C5 H5C 109.5
H5A C5 H5C 109.5
H5B C5 H5C 109.5
C4 C6 H6A 109.5
C4 C6 H6B 109.5
H6A C6 H6B 109.5
C4 C6 H6C 109.5
H6A C6 H6C 109.5
H6B C6 H6C 109.5
C4 C7 H7A 109.5
C4 C7 H7B 109.5
H7A C7 H7B 109.5
C4 C7 H7C 109.5
H7A C7 H7C 109.5
H7B C7 H7C 109.5
N2 C8 C9 107.4(2)
N2 C8 C10 110.3(2)
C9 C8 C10 111.0(2)
N2 C8 C11 108.5(2)
C9 C8 C11 110.8(3)
C10 C8 C11 108.8(3)
C8 C9 H9A 109.5
C8 C9 H9B 109.5
H9A C9 H9B 109.5
C8 C9 H9C 109.5
H9A C9 H9C 109.5
H9B C9 H9C 109.5
C8 C10 H10A 109.5
C8 C10 H10B 109.5
H10A C10 H10B 109.5
C8 C10 H10C 109.5
H10A C10 H10C 109.5
H10B C10 H10C 109.5
C8 C11 H11A 109.5
C8 C11 H11B 109.5
H11A C11 H11B 109.5
C8 C11 H11C 109.5
H11A C11 H11C 109.5
H11B C11 H11C 109.5
C17 C12 C13 122.4(3)
C17 C12 O1 128.1(3)
C13 C12 O1 109.4(2)
C14 C13 C12 122.6(3)
C14 C13 O2 128.0(3)
C12 C13 O2 109.3(2)
C13 C14 C15 115.4(3)
C13 C14 H14 122.3
C15 C14 H14 122.3
C14 C15 C16 121.6(3)
C14 C15 H15 119.2
C16 C15 H15 119.2
C17 C16 C15 122.2(3)
C17 C16 H16 118.9
C15 C16 H16 118.9
C12 C17 C16 115.7(3)
C12 C17 H17 122.2
C16 C17 H17 122.2
C19 C18 C23 116.9(2)
C19 C18 B2 123.4(2)
C23 C18 B2 119.5(2)
C20 C19 C18 120.5(3)
C20 C19 H19 119.7
C18 C19 H19 119.7
C21 C20 C19 122.7(3)
C21 C20 Cl1 117.8(2)
C19 C20 Cl1 119.5(2)
C20 C21 C22 116.9(3)
C20 C21 H21 121.6
C22 C21 H21 121.6
C23 C22 C21 121.9(3)
C23 C22 Cl2 119.9(2)
C21 C22 Cl2 118.2(2)
C22 C23 C18 121.0(3)
C22 C23 H23 119.5
C18 C23 H23 119.5
C29 C24 C25 116.1(2)
C29 C24 B2 124.2(2)
C25 C24 B2 119.5(2)
C26 C25 C24 121.0(3)
C26 C25 H25 119.5
C24 C25 H25 119.5
C27 C26 C25 122.4(3)
C27 C26 Cl3 117.6(2)
C25 C26 Cl3 119.9(2)
C28 C27 C26 116.4(3)
C28 C27 H27 121.8
C26 C27 H27 121.8
C27 C28 C29 122.8(3)
C27 C28 Cl4 117.7(2)
C29 C28 Cl4 119.5(2)
C28 C29 C24 121.2(3)
C28 C29 H29 119.4
C24 C29 H29 119.4
C31 C30 C35 116.5(2)
C31 C30 B2 124.4(2)
C35 C30 B2 119.0(2)
C30 C31 C32 120.6(3)
C30 C31 H31 119.7
C32 C31 H31 119.7
C33 C32 C31 122.7(3)
C33 C32 Cl5 118.3(2)
C31 C32 Cl5 118.9(2)
C34 C33 C32 116.3(3)
C34 C33 H33 121.9
C32 C33 H33 121.9
C33 C34 C35 122.5(3)
C33 C34 Cl6 117.8(2)
C35 C34 Cl6 119.7(2)
C34 C35 C30 121.3(3)
C34 C35 H35 119.3
C30 C35 H35 119.3
C41 C36 C37 116.9(2)
C41 C36 B2 124.8(2)
C37 C36 B2 118.3(2)
C38 C37 C36 121.1(3)
C38 C37 H37 119.4
C36 C37 H37 119.4
C37 C38 C39 122.3(3)
C37 C38 Cl7 119.1(2)
C39 C38 Cl7 118.6(2)
C38 C39 C40 116.8(3)
C38 C39 H39 121.6
C40 C39 H39 121.6
C39 C40 C41 122.1(3)
C39 C40 Cl8 118.8(2)
C41 C40 Cl8 119.0(2)
C40 C41 C36 120.7(3)
C40 C41 H41 119.6
C36 C41 H41 119.6
C1 N1 C2 108.0(2)
C1 N1 C4 129.8(2)
C2 N1 C4 121.9(2)
C1 N2 C3 108.4(2)
C1 N2 C8 127.7(2)
C3 N2 C8 123.8(2)
B1 O1 C12 103.4(2)
B1 O2 C13 103.6(2)

loop_
_geom_bond_atom_site_label_1
_geom_bond_atom_site_label_2
_geom_bond_distance
B1 O2 1.372(4)
B1 O1 1.377(4)
B1 C1 1.567(4)
B2 C18 1.635(4)
B2 C36 1.642(4)
B2 C24 1.652(4)
B2 C30 1.656(4)
C1 N2 1.345(4)
C1 N1 1.350(4)
C2 C3 1.351(4)
C2 N1 1.377(4)
C2 H2 0.95
C3 N2 1.380(4)
C3 H3 0.95
C4 C6 1.505(5)
C4 N1 1.508(4)
C4 C7 1.521(4)
C4 C5 1.539(5)
C5 H5A 0.98
C5 H5B 0.98
C5 H5C 0.98
C6 H6A 0.98
C6 H6B 0.98
C6 H6C 0.98
C7 H7A 0.98
C7 H7B 0.98
C7 H7C 0.98
C8 N2 1.509(4)
C8 C9 1.522(4)
C8 C10 1.524(4)
C8 C11 1.535(4)
C9 H9A 0.98
C9 H9B 0.98
C9 H9C 0.98
C10 H10A 0.98
C10 H10B 0.98
C10 H10C 0.98
C11 H11A 0.98
C11 H11B 0.98
C11 H11C 0.98
C12 C17 1.372(4)
C12 C13 1.382(4)
C12 O1 1.395(3)
C13 C14 1.377(4)
C13 O2 1.393(3)
C14 C15 1.392(5)
C14 H14 0.95
C15 C16 1.394(5)
C15 H15 0.95
C16 C17 1.384(4)
C16 H16 0.95
C17 H17 0.95
C18 C19 1.402(4)
C18 C23 1.410(4)
C19 C20 1.386(4)
C19 H19 0.95
C20 C21 1.377(4)
C20 Cl1 1.749(3)
C21 C22 1.394(4)
C21 H21 0.95
C22 C23 1.378(4)
C22 Cl2 1.748(3)
C23 H23 0.95
C24 C29 1.400(4)
C24 C25 1.412(4)
C25 C26 1.389(4)
C25 H25 0.95
C26 C27 1.383(4)
C26 Cl3 1.748(3)
C27 C28 1.380(4)
C27 H27 0.95
C28 C29 1.386(4)
C28 Cl4 1.753(3)
C29 H29 0.95
C30 C31 1.393(4)
C30 C35 1.411(4)
C31 C32 1.404(4)
C31 H31 0.95
C32 C33 1.382(4)
C32 Cl5 1.747(3)
C33 C34 1.381(5)
C33 H33 0.95
C34 C35 1.384(4)
C34 Cl6 1.749(3)
C35 H35 0.95
C36 C41 1.399(4)
C36 C37 1.407(4)
C37 C38 1.380(4)
C37 H37 0.95
C38 C39 1.384(5)
C38 Cl7 1.751(3)
C39 C40 1.388(4)
C39 H39 0.95
C40 C41 1.394(4)
C40 Cl8 1.747(3)
C41 H41 0.95
